data_4515736
loop_
_publ_author_name
'Luo, Yong'
'Teng, Huai-Long'
'Xue, Can'
'Nishiura, Masayoshi'
'Hou, Zhaomin'

_publ_section_title
;
 Yttrium-Catalyzed Regioselective \a-C--H Silylation of Methyl Sulfides
 with Hydrosilanes
;
_journal_issue 9
_journal_name_full 'ACS Catalysis'
_journal_page_first 8027
_journal_paper_doi 10.1021/acscatal.8b02405
_journal_volume 8
_journal_year 2018
_chemical_formula_moiety 'C43 H60 S Y2'
_chemical_formula_sum 'C43 H60 S Y2'
_chemical_formula_weight 786.79
_space_group_crystal_system monoclinic
_space_group_IT_number 14
_space_group_name_Hall '-P 2yn'
_space_group_name_H-M_alt 'P 1 21/n 1'
_atom_sites_solution_hydrogens mixed
_audit_creation_method SHELXL-2014/7
_cell_angle_alpha 90
_cell_angle_beta 106.372(3)
_cell_angle_gamma 90
_cell_formula_units_Z 4
_cell_length_a 12.6411(13)
_cell_length_b 16.3119(16)
_cell_length_c 19.7095(18)
_cell_measurement_reflns_used 198
_cell_measurement_temperature 173(2)
_cell_measurement_theta_max 25
_cell_measurement_theta_min 2
_cell_volume 3899.3(7)
_computing_structure_refinement 'SHELXL-2014/7 (Sheldrick, 2014)'
_diffrn_ambient_temperature 173(2)
_diffrn_measured_fraction_theta_full 1.000
_diffrn_measured_fraction_theta_max 0.998
_diffrn_measurement_device_type 'Bruker D8Quest with CMOS'
_diffrn_measurement_method 'phi and omega scan'
_diffrn_radiation_type MoK\a
_diffrn_radiation_wavelength 0.71073
_diffrn_reflns_av_R_equivalents 0.1109
_diffrn_reflns_av_unetI/netI 0.0699
_diffrn_reflns_Laue_measured_fraction_full 1.000
_diffrn_reflns_Laue_measured_fraction_max 0.998
_diffrn_reflns_limit_h_max 16
_diffrn_reflns_limit_h_min -16
_diffrn_reflns_limit_k_max 21
_diffrn_reflns_limit_k_min -21
_diffrn_reflns_limit_l_max 25
_diffrn_reflns_limit_l_min -25
_diffrn_reflns_number 73023
_diffrn_reflns_point_group_measured_fraction_full 1.000
_diffrn_reflns_point_group_measured_fraction_max 0.998
_diffrn_reflns_theta_full 25.242
_diffrn_reflns_theta_max 27.921
_diffrn_reflns_theta_min 1.649
_exptl_absorpt_coefficient_mu 3.043
_exptl_absorpt_correction_T_max 0.745
_exptl_absorpt_correction_T_min 0.627
_exptl_absorpt_correction_type multi-scan
_exptl_absorpt_process_details SADABS
_exptl_crystal_colour colorless
_exptl_crystal_density_diffrn 1.340
_exptl_crystal_description plate
_exptl_crystal_F_000 1648
_exptl_crystal_size_max 0.300
_exptl_crystal_size_mid 0.200
_exptl_crystal_size_min 0.150
_refine_diff_density_max 1.008
_refine_diff_density_min -0.466
_refine_diff_density_rms 0.090
_refine_ls_extinction_method none
_refine_ls_goodness_of_fit_ref 1.047
_refine_ls_hydrogen_treatment mixed
_refine_ls_matrix_type full
_refine_ls_number_parameters 434
_refine_ls_number_reflns 9337
_refine_ls_number_restraints 0
_refine_ls_restrained_S_all 1.047
_refine_ls_R_factor_all 0.0943
_refine_ls_R_factor_gt 0.0435
_refine_ls_shift/su_max 0.001
_refine_ls_shift/su_mean 0.000
_refine_ls_structure_factor_coef Fsqd
_refine_ls_weighting_details 'w=1/[\s^2^(Fo^2^)+(0.0211P)^2^+4.6649P] where P=(Fo^2^+2Fc^2^)/3'
_refine_ls_weighting_scheme calc
_refine_ls_wR_factor_gt 0.0758
_refine_ls_wR_factor_ref 0.0893
_reflns_Friedel_coverage 0.000
_reflns_number_gt 6030
_reflns_number_total 9337
_reflns_threshold_expression 'I > 2\s(I)'
_cod_data_source_file cs8b02405_si_002.cif
_cod_data_source_block shelx
_cod_original_sg_symbol_H-M 'P 21/n'
_cod_database_code 4515736
_shelx_shelxl_version_number 2014/7
_shelx_space_group_comment
;
The symmetry employed for this shelxl refinement is uniquely defined
by the following loop, which should always be used as a source of
symmetry information in preference to the above space-group names.
They are only intended as comments.
;
_shelx_estimated_absorpt_t_min 0.462
_shelx_estimated_absorpt_t_max 0.658

loop_
_space_group_symop_operation_xyz
'x, y, z'
'-x+1/2, y+1/2, -z+1/2'
'-x, -y, -z'
'x-1/2, -y-1/2, z-1/2'

loop_
_atom_site_label
_atom_site_type_symbol
_atom_site_fract_x
_atom_site_fract_y
_atom_site_fract_z
_atom_site_U_iso_or_equiv
_atom_site_adp_type
_atom_site_occupancy
_atom_site_site_symmetry_order
_atom_site_calc_flag
_atom_site_refinement_flags_posn
_atom_site_refinement_flags_adp
Y1 Y 0.63896(2) 0.76062(2) 0.06285(2) 0.01757(8) Uani 1 1 d . .
Y2 Y 0.84841(2) 0.73310(2) -0.06392(2) 0.01898(8) Uani 1 1 d . .
S1 S 0.87131(7) 0.78303(5) 0.11301(4) 0.02213(18) Uani 1 1 d . .
C1 C 0.9166(3) 0.8222(2) 0.04199(17) 0.0261(8) Uani 1 1 d . .
H1A H 0.9981 0.8242 0.0558 0.031 Uiso 1 1 calc R U
H1B H 0.8884 0.8787 0.0307 0.031 Uiso 1 1 calc R U
C2 C 0.9036(3) 0.85427(19) 0.18519(16) 0.0214(7) Uani 1 1 d . .
C3 C 0.8509(3) 0.8445(2) 0.23769(18) 0.0326(8) Uani 1 1 d . .
H3 H 0.8014 0.8002 0.2356 0.039 Uiso 1 1 calc R U
C4 C 0.8714(3) 0.9002(2) 0.29349(19) 0.0382(9) Uani 1 1 d . .
H4 H 0.8355 0.8939 0.3296 0.046 Uiso 1 1 calc R U
C5 C 0.9435(3) 0.9645(2) 0.2965(2) 0.0385(10) Uani 1 1 d . .
H5 H 0.9568 1.0027 0.3343 0.046 Uiso 1 1 calc R U
C6 C 0.9963(3) 0.9731(2) 0.2444(2) 0.0342(8) Uani 1 1 d . .
H6 H 1.0463 1.0172 0.2466 0.041 Uiso 1 1 calc R U
C7 C 0.9767(3) 0.91766(19) 0.18876(18) 0.0261(8) Uani 1 1 d . .
H7 H 1.0137 0.9235 0.1532 0.031 Uiso 1 1 calc R U
C8 C 0.6477(3) 0.60199(18) 0.07884(16) 0.0203(7) Uani 1 1 d . .
H8 H 0.6806 0.5743 0.0475 0.024 Uiso 1 1 calc R U
C9 C 0.5346(3) 0.62436(18) 0.06322(17) 0.0205(7) Uani 1 1 d . .
C10 C 0.5201(3) 0.66371(18) 0.12404(17) 0.0210(7) Uani 1 1 d . .
C11 C 0.6244(3) 0.66730(19) 0.17529(16) 0.0204(7) Uani 1 1 d . .
C12 C 0.7033(3) 0.62739(19) 0.14820(17) 0.0215(7) Uani 1 1 d . .
C13 C 0.4468(3) 0.6071(2) -0.00496(18) 0.0295(8) Uani 1 1 d . .
H13A H 0.4799 0.6072 -0.0443 0.044 Uiso 1 1 calc R U
H13B H 0.3897 0.6496 -0.0128 0.044 Uiso 1 1 calc R U
H13C H 0.4137 0.5534 -0.0020 0.044 Uiso 1 1 calc R U
C14 C 0.4135(3) 0.6806(2) 0.14054(19) 0.0299(8) Uani 1 1 d . .
H14A H 0.4008 0.6384 0.1728 0.045 Uiso 1 1 calc R U
H14B H 0.3529 0.6797 0.0967 0.045 Uiso 1 1 calc R U
H14C H 0.4169 0.7345 0.1629 0.045 Uiso 1 1 calc R U
C15 C 0.6413(3) 0.6929(2) 0.25094(17) 0.0317(8) Uani 1 1 d . .
H15A H 0.6152 0.7493 0.2523 0.048 Uiso 1 1 calc R U
H15B H 0.7199 0.6898 0.2764 0.048 Uiso 1 1 calc R U
H15C H 0.5997 0.6562 0.2734 0.048 Uiso 1 1 calc R U
C16 C 0.8188(3) 0.6037(2) 0.18960(18) 0.0290(8) Uani 1 1 d . .
H16A H 0.8156 0.5593 0.2225 0.044 Uiso 1 1 calc R U
H16B H 0.8561 0.6512 0.2163 0.044 Uiso 1 1 calc R U
H16C H 0.8597 0.5851 0.1569 0.044 Uiso 1 1 calc R U
C17 C 0.5959(3) 0.8939(2) -0.01128(18) 0.0270(8) Uani 1 1 d . .
H17 H 0.6395 0.9017 -0.0429 0.032 Uiso 1 1 calc R U
C18 C 0.6218(3) 0.92257(18) 0.05904(19) 0.0262(8) Uani 1 1 d . .
C19 C 0.5370(3) 0.89684(19) 0.08812(18) 0.0251(8) Uani 1 1 d . .
C20 C 0.4562(3) 0.8549(2) 0.03427(18) 0.0251(8) Uani 1 1 d . .
C21 C 0.4938(3) 0.8515(2) -0.02687(18) 0.0263(8) Uani 1 1 d . .
C22 C 0.7137(3) 0.9810(2) 0.0933(2) 0.0345(9) Uani 1 1 d . .
H22A H 0.6875 1.0375 0.0838 0.052 Uiso 1 1 calc R U
H22B H 0.7761 0.9719 0.0739 0.052 Uiso 1 1 calc R U
H22C H 0.7373 0.9715 0.1444 0.052 Uiso 1 1 calc R U
C23 C 0.5266(3) 0.9206(2) 0.1599(2) 0.0397(10) Uani 1 1 d . .
H23A H 0.5999 0.9221 0.1940 0.060 Uiso 1 1 calc R U
H23B H 0.4807 0.8803 0.1753 0.060 Uiso 1 1 calc R U
H23C H 0.4923 0.9749 0.1571 0.060 Uiso 1 1 calc R U
C24 C 0.3406(3) 0.8363(2) 0.0366(2) 0.0381(9) Uani 1 1 d . .
H24A H 0.2908 0.8800 0.0125 0.057 Uiso 1 1 calc R U
H24B H 0.3390 0.8329 0.0860 0.057 Uiso 1 1 calc R U
H24C H 0.3166 0.7839 0.0130 0.057 Uiso 1 1 calc R U
C25 C 0.4327(3) 0.8142(2) -0.09624(19) 0.0379(9) Uani 1 1 d . .
H25A H 0.3615 0.7932 -0.0932 0.057 Uiso 1 1 calc R U
H25B H 0.4761 0.7690 -0.1075 0.057 Uiso 1 1 calc R U
H25C H 0.4203 0.8559 -0.1335 0.057 Uiso 1 1 calc R U
C26 C 0.8913(3) 0.59883(19) 0.00960(18) 0.0237(7) Uani 1 1 d . .
H26 H 0.8578 0.5966 0.0471 0.028 Uiso 1 1 calc R U
C27 C 0.9971(3) 0.6292(2) 0.01503(18) 0.0255(8) Uani 1 1 d . .
C28 C 1.0142(3) 0.62311(19) -0.05274(18) 0.0244(7) Uani 1 1 d . .
C29 C 0.9193(3) 0.5865(2) -0.09889(18) 0.0265(8) Uani 1 1 d . .
C30 C 0.8422(3) 0.57210(19) -0.06043(18) 0.0239(7) Uani 1 1 d . .
C31 C 1.0822(3) 0.6550(2) 0.08169(19) 0.0354(9) Uani 1 1 d . .
H31A H 1.0455 0.6709 0.1173 0.053 Uiso 1 1 calc R U
H31B H 1.1240 0.7017 0.0715 0.053 Uiso 1 1 calc R U
H31C H 1.1326 0.6093 0.0996 0.053 Uiso 1 1 calc R U
C32 C 1.1220(3) 0.6375(2) -0.0692(2) 0.0380(9) Uani 1 1 d . .
H32A H 1.1658 0.6775 -0.0357 0.057 Uiso 1 1 calc R U
H32B H 1.1077 0.6587 -0.1175 0.057 Uiso 1 1 calc R U
H32C H 1.1627 0.5857 -0.0650 0.057 Uiso 1 1 calc R U
C33 C 0.9131(3) 0.5549(2) -0.17187(19) 0.0369(9) Uani 1 1 d . .
H33A H 0.9605 0.5066 -0.1680 0.055 Uiso 1 1 calc R U
H33B H 0.9381 0.5977 -0.1987 0.055 Uiso 1 1 calc R U
H33C H 0.8368 0.5400 -0.1964 0.055 Uiso 1 1 calc R U
C34 C 0.7292(3) 0.5344(2) -0.0890(2) 0.0360(9) Uani 1 1 d . .
H34A H 0.7170 0.5203 -0.1389 0.054 Uiso 1 1 calc R U
H34B H 0.6730 0.5737 -0.0844 0.054 Uiso 1 1 calc R U
H34C H 0.7243 0.4847 -0.0621 0.054 Uiso 1 1 calc R U
C35 C 0.9085(3) 0.7745(2) -0.17382(17) 0.0266(8) Uani 1 1 d . .
H35 H 0.9601 0.7375 -0.1839 0.032 Uiso 1 1 calc R U
C36 C 0.7927(3) 0.7687(2) -0.20067(17) 0.0278(8) Uani 1 1 d . .
C37 C 0.7474(3) 0.8364(2) -0.17365(18) 0.0278(8) Uani 1 1 d . .
C38 C 0.8353(3) 0.8828(2) -0.12972(18) 0.0277(8) Uani 1 1 d . .
C39 C 0.9353(3) 0.8440(2) -0.12952(18) 0.0281(8) Uani 1 1 d . .
C40 C 0.7284(3) 0.7079(2) -0.25430(19) 0.0394(9) Uani 1 1 d . .
H40A H 0.6811 0.6751 -0.2331 0.059 Uiso 1 1 calc R U
H40B H 0.7797 0.6718 -0.2691 0.059 Uiso 1 1 calc R U
H40C H 0.6827 0.7374 -0.2955 0.059 Uiso 1 1 calc R U
C41 C 0.6273(3) 0.8597(2) -0.1975(2) 0.0407(10) Uani 1 1 d . .
H41A H 0.6118 0.8893 -0.2425 0.061 Uiso 1 1 calc R U
H41B H 0.6101 0.8950 -0.1618 0.061 Uiso 1 1 calc R U
H41C H 0.5819 0.8101 -0.2036 0.061 Uiso 1 1 calc R U
C42 C 0.8245(3) 0.9655(2) -0.0987(2) 0.0399(10) Uani 1 1 d . .
H42A H 0.8930 0.9788 -0.0624 0.060 Uiso 1 1 calc R U
H42B H 0.7632 0.9645 -0.0774 0.060 Uiso 1 1 calc R U
H42C H 0.8103 1.0071 -0.1361 0.060 Uiso 1 1 calc R U
C43 C 1.0500(3) 0.8729(2) -0.0906(2) 0.0367(9) Uani 1 1 d . .
H43A H 1.0701 0.9195 -0.1158 0.055 Uiso 1 1 calc R U
H43B H 1.1027 0.8281 -0.0881 0.055 Uiso 1 1 calc R U
H43C H 1.0516 0.8898 -0.0426 0.055 Uiso 1 1 calc R U
H1 H 0.667(3) 0.723(2) -0.0494(19) 0.044 Uiso 1 1 d . U

loop_
_atom_site_aniso_label
_atom_site_aniso_U_11
_atom_site_aniso_U_22
_atom_site_aniso_U_33
_atom_site_aniso_U_23
_atom_site_aniso_U_13
_atom_site_aniso_U_12
Y1 0.01833(16) 0.01643(16) 0.01780(16) 0.00124(13) 0.00482(12) 0.00000(13)
Y2 0.01967(16) 0.01998(16) 0.01740(16) 0.00039(13) 0.00541(13) -0.00087(13)
S1 0.0223(4) 0.0228(4) 0.0204(4) -0.0031(3) 0.0046(3) -0.0033(3)
C1 0.032(2) 0.0253(18) 0.0231(18) -0.0002(14) 0.0105(16) -0.0032(15)
C2 0.0219(18) 0.0207(16) 0.0193(17) -0.0013(13) 0.0023(14) 0.0035(13)
C3 0.040(2) 0.031(2) 0.0258(19) -0.0031(16) 0.0081(17) -0.0030(17)
C4 0.047(2) 0.046(2) 0.0225(19) -0.0014(17) 0.0098(18) 0.010(2)
C5 0.047(3) 0.033(2) 0.026(2) -0.0086(16) -0.0057(18) 0.0105(19)
C6 0.036(2) 0.0242(18) 0.036(2) -0.0059(17) -0.0008(17) -0.0012(17)
C7 0.0253(19) 0.0245(18) 0.0260(19) -0.0018(14) 0.0034(15) -0.0015(14)
C8 0.0260(18) 0.0132(15) 0.0243(18) 0.0010(12) 0.0115(15) -0.0013(13)
C9 0.0231(18) 0.0158(16) 0.0226(17) 0.0014(13) 0.0067(14) -0.0031(13)
C10 0.0227(18) 0.0178(16) 0.0226(17) 0.0048(13) 0.0066(14) -0.0037(13)
C11 0.0242(18) 0.0222(17) 0.0151(16) 0.0029(13) 0.0059(14) -0.0021(14)
C12 0.0196(17) 0.0211(17) 0.0224(18) 0.0040(14) 0.0039(14) -0.0002(14)
C13 0.029(2) 0.0281(19) 0.0272(19) -0.0029(15) 0.0005(16) -0.0064(15)
C14 0.026(2) 0.032(2) 0.033(2) 0.0079(16) 0.0116(16) 0.0005(15)
C15 0.034(2) 0.042(2) 0.0202(18) 0.0020(15) 0.0089(16) -0.0020(17)
C16 0.0254(19) 0.034(2) 0.0270(19) 0.0108(15) 0.0061(16) 0.0060(16)
C17 0.030(2) 0.0228(18) 0.0268(19) 0.0070(15) 0.0049(16) 0.0017(15)
C18 0.027(2) 0.0130(16) 0.034(2) 0.0038(14) 0.0015(16) 0.0033(14)
C19 0.0263(19) 0.0183(17) 0.0296(19) 0.0001(14) 0.0060(16) 0.0057(14)
C20 0.0194(18) 0.0227(17) 0.031(2) 0.0051(14) 0.0038(15) 0.0025(14)
C21 0.0256(19) 0.0245(18) 0.0245(18) 0.0039(14) -0.0003(15) 0.0019(15)
C22 0.031(2) 0.0190(18) 0.048(2) 0.0022(16) 0.0015(18) -0.0013(15)
C23 0.045(2) 0.036(2) 0.038(2) -0.0096(18) 0.0108(19) 0.0100(19)
C24 0.027(2) 0.037(2) 0.050(3) 0.0125(19) 0.0095(19) 0.0074(17)
C25 0.035(2) 0.041(2) 0.030(2) 0.0025(17) -0.0032(18) -0.0038(18)
C26 0.0248(19) 0.0230(17) 0.0247(18) 0.0034(14) 0.0092(15) 0.0044(14)
C27 0.0244(19) 0.0263(18) 0.0243(18) 0.0000(14) 0.0046(15) 0.0077(15)
C28 0.0218(18) 0.0218(17) 0.031(2) -0.0016(15) 0.0101(15) 0.0007(14)
C29 0.029(2) 0.0227(18) 0.0290(19) -0.0025(15) 0.0108(16) 0.0035(15)
C30 0.0274(19) 0.0175(16) 0.0273(19) -0.0029(14) 0.0084(15) 0.0005(14)
C31 0.027(2) 0.044(2) 0.031(2) -0.0037(17) 0.0010(17) 0.0060(18)
C32 0.026(2) 0.044(2) 0.048(2) -0.0018(19) 0.0159(19) 0.0028(17)
C33 0.044(2) 0.038(2) 0.030(2) -0.0084(17) 0.0144(19) 0.0010(18)
C34 0.038(2) 0.032(2) 0.039(2) -0.0094(17) 0.0131(19) -0.0078(17)
C35 0.0309(19) 0.0287(19) 0.0229(17) 0.0025(14) 0.0119(15) -0.0046(15)
C36 0.0290(19) 0.0353(19) 0.0186(17) 0.0043(15) 0.0062(14) -0.0037(16)
C37 0.028(2) 0.033(2) 0.0211(18) 0.0114(15) 0.0051(15) 0.0024(16)
C38 0.039(2) 0.0243(18) 0.0224(19) 0.0049(14) 0.0122(17) -0.0027(16)
C39 0.030(2) 0.0294(19) 0.0249(19) 0.0071(15) 0.0082(16) -0.0053(16)
C40 0.040(2) 0.047(2) 0.025(2) -0.0026(17) -0.0021(17) -0.0061(19)
C41 0.037(2) 0.052(3) 0.031(2) 0.0151(18) 0.0059(18) 0.0091(19)
C42 0.052(3) 0.025(2) 0.046(2) 0.0073(17) 0.020(2) -0.0013(18)
C43 0.033(2) 0.043(2) 0.036(2) -0.0002(17) 0.0127(18) -0.0155(18)

loop_
_atom_type_symbol
_atom_type_description
_atom_type_scat_dispersion_real
_atom_type_scat_dispersion_imag
_atom_type_scat_source
C C 0.0033 0.0016 'International Tables Vol C Tables 4.2.6.8 and 6.1.1.4'
H H 0.0000 0.0000 'International Tables Vol C Tables 4.2.6.8 and 6.1.1.4'
S S 0.1246 0.1234 'International Tables Vol C Tables 4.2.6.8 and 6.1.1.4'
Y Y -2.7962 3.5667 'International Tables Vol C Tables 4.2.6.8 and 6.1.1.4'

loop_
_geom_angle_atom_site_label_1
_geom_angle_atom_site_label_2
_geom_angle_atom_site_label_3
_geom_angle
C9 Y1 C17 134.18(11)
C9 Y1 C8 31.79(10)
C17 Y1 C8 153.75(10)
C9 Y1 C21 103.16(10)
C17 Y1 C21 31.61(10)
C8 Y1 C21 129.90(10)
C9 Y1 C18 145.02(10)
C17 Y1 C18 31.21(10)
C8 Y1 C18 173.67(10)
C21 Y1 C18 51.73(10)
C9 Y1 C19 116.04(10)
C17 Y1 C19 51.28(11)
C8 Y1 C19 143.68(10)
C21 Y1 C19 51.34(11)
C18 Y1 C19 30.74(10)
C9 Y1 C10 31.07(9)
C17 Y1 C10 133.73(11)
C8 Y1 C10 51.08(10)
C21 Y1 C10 105.18(10)
C18 Y1 C10 123.17(10)
C19 Y1 C10 92.59(10)
C9 Y1 C20 94.78(10)
C17 Y1 C20 51.14(11)
C8 Y1 C20 126.57(10)
C21 Y1 C20 30.82(10)
C18 Y1 C20 50.77(10)
C19 Y1 C20 30.65(10)
C10 Y1 C20 82.83(10)
C9 Y1 C12 51.46(10)
C17 Y1 C12 174.36(10)
C8 Y1 C12 30.58(9)
C21 Y1 C12 153.81(10)
C18 Y1 C12 145.02(10)
C19 Y1 C12 128.32(10)
C10 Y1 C12 50.37(10)
C20 Y1 C12 132.17(10)
C9 Y1 C11 50.86(9)
C17 Y1 C11 150.70(10)
C8 Y1 C11 50.20(9)
C21 Y1 C11 131.85(10)
C18 Y1 C11 123.63(10)
C19 Y1 C11 99.48(10)
C10 Y1 C11 30.28(9)
C20 Y1 C11 103.71(10)
C12 Y1 C11 30.01(9)
C9 Y1 S1 125.92(7)
C17 Y1 S1 96.91(8)
C8 Y1 S1 94.66(7)
C21 Y1 S1 128.29(8)
C18 Y1 S1 87.13(8)
C19 Y1 S1 109.37(8)
C10 Y1 S1 124.89(7)
C20 Y1 S1 137.56(7)
C12 Y1 S1 77.83(7)
C11 Y1 S1 95.07(7)
C1 Y2 C35 115.92(11)
C1 Y2 C26 93.21(11)
C35 Y2 C26 128.66(11)
C1 Y2 C30 124.54(11)
C35 Y2 C30 107.54(11)
C26 Y2 C30 31.37(10)
C1 Y2 C39 85.25(11)
C35 Y2 C39 31.41(10)
C26 Y2 C39 143.30(11)
C30 Y2 C39 135.87(11)
C1 Y2 C36 130.89(11)
C35 Y2 C36 31.29(10)
C26 Y2 C36 134.89(11)
C30 Y2 C36 104.13(11)
C39 Y2 C36 51.62(11)
C1 Y2 C27 82.08(11)
C35 Y2 C27 109.21(11)
C26 Y2 C27 30.75(10)
C30 Y2 C27 51.23(10)
C39 Y2 C27 113.45(11)
C36 Y2 C27 132.13(11)
C1 Y2 C29 131.86(11)
C35 Y2 C29 79.68(11)
C26 Y2 C29 50.64(10)
C30 Y2 C29 30.62(10)
C39 Y2 C29 105.52(11)
C36 Y2 C29 86.95(11)
C27 Y2 C29 50.31(10)
C1 Y2 C28 103.92(11)
C35 Y2 C28 80.69(11)
C26 Y2 C28 50.49(10)
C30 Y2 C28 50.71(10)
C39 Y2 C28 94.26(10)
C36 Y2 C28 101.81(11)
C27 Y2 C28 30.38(10)
C29 Y2 C28 30.26(10)
C1 Y2 C38 80.65(10)
C35 Y2 C38 50.50(10)
C26 Y2 C38 171.06(11)
C30 Y2 C38 154.40(10)
C39 Y2 C38 30.33(10)
C36 Y2 C38 50.37(10)
C27 Y2 C38 140.84(11)
C29 Y2 C38 130.13(10)
C28 Y2 C38 124.54(10)
C1 Y2 C37 105.99(11)
C35 Y2 C37 50.34(11)
C26 Y2 C37 158.63(11)
C30 Y2 C37 128.38(11)
C39 Y2 C37 50.25(10)
C36 Y2 C37 30.29(10)
C27 Y2 C37 159.55(10)
C29 Y2 C37 116.96(11)
C28 Y2 C37 130.03(10)
C38 Y2 C37 29.91(10)
C1 S1 C2 109.93(15)
C1 S1 Y1 107.63(12)
C2 S1 Y1 109.92(11)
S1 C1 Y2 109.82(15)
C7 C2 C3 120.3(3)
C7 C2 S1 121.8(3)
C3 C2 S1 117.9(3)
C2 C3 C4 119.5(3)
C5 C4 C3 120.2(4)
C4 C5 C6 119.8(3)
C5 C6 C7 120.4(3)
C2 C7 C6 119.8(3)
C12 C8 C9 109.3(3)
C12 C8 Y1 79.53(18)
C9 C8 Y1 73.34(17)
C10 C9 C8 107.2(3)
C10 C9 C13 126.8(3)
C8 C9 C13 126.0(3)
C10 C9 Y1 78.51(17)
C8 C9 Y1 74.87(17)
C13 C9 Y1 113.9(2)
C9 C10 C11 107.8(3)
C9 C10 C14 127.3(3)
C11 C10 C14 123.4(3)
C9 C10 Y1 70.42(17)
C11 C10 Y1 76.73(17)
C14 C10 Y1 129.8(2)
C12 C11 C10 108.9(3)
C12 C11 C15 125.7(3)
C10 C11 C15 124.1(3)
C12 C11 Y1 74.64(17)
C10 C11 Y1 72.99(17)
C15 C11 Y1 128.7(2)
C8 C12 C11 106.8(3)
C8 C12 C16 126.2(3)
C11 C12 C16 126.2(3)
C8 C12 Y1 69.89(17)
C11 C12 Y1 75.35(17)
C16 C12 Y1 127.8(2)
C18 C17 C21 108.6(3)
C18 C17 Y1 76.73(18)
C21 C17 Y1 75.33(19)
C17 C18 C19 107.9(3)
C17 C18 C22 125.8(3)
C19 C18 C22 125.7(3)
C17 C18 Y1 72.06(18)
C19 C18 Y1 76.00(18)
C22 C18 Y1 124.8(2)
C18 C19 C20 107.9(3)
C18 C19 C23 125.5(3)
C20 C19 C23 126.1(3)
C18 C19 Y1 73.25(18)
C20 C19 Y1 75.23(18)
C23 C19 Y1 124.1(2)
C21 C20 C19 108.1(3)
C21 C20 C24 125.4(3)
C19 C20 C24 124.9(3)
C21 C20 Y1 71.47(19)
C19 C20 Y1 74.12(18)
C24 C20 Y1 131.2(2)
C20 C21 C17 107.4(3)
C20 C21 C25 125.6(3)
C17 C21 C25 126.9(3)
C20 C21 Y1 77.70(19)
C17 C21 Y1 73.05(19)
C25 C21 Y1 118.0(2)
C27 C26 C30 109.3(3)
C27 C26 Y2 77.84(19)
C30 C26 Y2 75.53(18)
C26 C27 C28 107.4(3)
C26 C27 C31 126.7(3)
C28 C27 C31 125.6(3)
C26 C27 Y2 71.40(18)
C28 C27 Y2 76.40(19)
C31 C27 Y2 122.8(2)
C27 C28 C29 108.0(3)
C27 C28 C32 125.5(3)
C29 C28 C32 125.6(3)
C27 C28 Y2 73.23(18)
C29 C28 Y2 74.50(19)
C32 C28 Y2 127.1(2)
C30 C29 C28 108.2(3)
C30 C29 C33 126.7(3)
C28 C29 C33 124.2(3)
C30 C29 Y2 71.50(18)
C28 C29 Y2 75.24(18)
C33 C29 Y2 127.7(2)
C29 C30 C26 107.1(3)
C29 C30 C34 126.2(3)
C26 C30 C34 126.7(3)
C29 C30 Y2 77.89(18)
C26 C30 Y2 73.10(18)
C34 C30 Y2 115.4(2)
C36 C35 C39 109.2(3)
C36 C35 Y2 77.15(18)
C39 C35 Y2 76.53(19)
C35 C36 C37 107.1(3)
C35 C36 C40 127.1(3)
C37 C36 C40 125.5(3)
C35 C36 Y2 71.56(18)
C37 C36 Y2 78.94(19)
C40 C36 Y2 120.3(2)
C36 C37 C38 108.4(3)
C36 C37 C41 124.0(3)
C38 C37 C41 127.0(3)
C36 C37 Y2 70.78(18)
C38 C37 Y2 74.78(19)
C41 C37 Y2 127.1(2)
C39 C38 C37 108.0(3)
C39 C38 C42 125.8(3)
C37 C38 C42 125.5(3)
C39 C38 Y2 70.45(18)
C37 C38 Y2 75.31(18)
C42 C38 Y2 127.3(2)
C35 C39 C38 107.4(3)
C35 C39 C43 126.3(3)
C38 C39 C43 126.2(3)
C35 C39 Y2 72.06(18)
C38 C39 Y2 79.22(19)
C43 C39 Y2 115.9(2)

loop_
_geom_bond_atom_site_label_1
_geom_bond_atom_site_label_2
_geom_bond_distance
Y1 C9 2.586(3)
Y1 C17 2.590(3)
Y1 C8 2.605(3)
Y1 C21 2.619(3)
Y1 C18 2.650(3)
Y1 C19 2.685(3)
Y1 C10 2.689(3)
Y1 C20 2.699(3)
Y1 C12 2.728(3)
Y1 C11 2.737(3)
Y1 S1 2.8462(9)
Y2 C1 2.490(3)
Y2 C35 2.579(3)
Y2 C26 2.598(3)
Y2 C30 2.629(3)
Y2 C39 2.637(3)
Y2 C36 2.651(3)
Y2 C27 2.679(3)
Y2 C29 2.710(3)
Y2 C28 2.720(3)
Y2 C38 2.748(3)
Y2 C37 2.755(3)
S1 C1 1.774(3)
S1 C2 1.793(3)
C2 C7 1.375(4)
C2 C3 1.388(5)
C3 C4 1.394(5)
C4 C5 1.380(5)
C5 C6 1.380(5)
C6 C7 1.389(5)
C8 C12 1.412(4)
C8 C9 1.422(4)
C9 C10 1.416(4)
C9 C13 1.509(4)
C10 C11 1.418(4)
C10 C14 1.499(4)
C11 C12 1.415(4)
C11 C15 1.505(4)
C12 C16 1.509(4)
C17 C18 1.411(5)
C17 C21 1.419(5)
C18 C19 1.415(5)
C18 C22 1.507(5)
C19 C20 1.423(5)
C19 C23 1.508(5)
C20 C21 1.416(5)
C20 C24 1.507(5)
C21 C25 1.497(5)
C26 C27 1.401(5)
C26 C30 1.413(5)
C27 C28 1.415(5)
C27 C31 1.505(5)
C28 C29 1.417(5)
C28 C32 1.506(5)
C29 C30 1.412(5)
C29 C33 1.509(5)
C30 C34 1.511(5)
C35 C36 1.412(5)
C35 C39 1.413(5)
C36 C37 1.416(5)
C36 C40 1.509(5)
C37 C38 1.420(5)
C37 C41 1.506(5)
C38 C39 1.413(5)
C38 C42 1.503(5)
C39 C43 1.512(5)
